data_4313640
loop_
_publ_author_name
'Leonor Maria'
'\^Angela Domingos'
'Isabel Santos'

_publ_section_title
;
 Synthesis and Structural Characterization of Unprecedented Bis-Asymmetric
 Heteroscorpionate U(III) Complexes: [U{\k3-H2B(pztBu,Me)(pzMe,tBu)}2I]
 and [U{\k3-H2B(pztBu,Me)(pzMe2)}2I]
;
_journal_name_full 'Inorganic Chemistry'
_journal_page_first 3323
_journal_page_last 3330
_journal_paper_doi 10.1021/ic026210p
_journal_volume 42
_journal_year 2003
_chemical_formula_moiety '[UI{k3-H2B(pztBu,Me)(pzMe2)}2]'
_chemical_formula_sum 'C26 H44 B2 I N8 U'
_chemical_formula_weight 855.24
_chemical_name_systematic
;
 ?
;
_space_group_IT_number 14
_symmetry_cell_setting monoclinic
_symmetry_space_group_name_Hall '-P 2yab'
_symmetry_space_group_name_H-M 'P 1 21/a 1'
_atom_sites_solution_hydrogens geom
_atom_sites_solution_primary direct
_atom_sites_solution_secondary difmap
_audit_creation_method SHELXL-97
_cell_angle_alpha 90.00
_cell_angle_beta 110.810(10)
_cell_angle_gamma 90.00
_cell_formula_units_Z 4
_cell_length_a 17.762(2)
_cell_length_b 10.2865(10)
_cell_length_c 19.579(3)
_cell_measurement_reflns_used 25
_cell_measurement_temperature 293(2)
_cell_measurement_theta_max 13.9
_cell_measurement_theta_min 7.7
_cell_volume 3343.9(7)
_computing_cell_refinement 'CAD4 sofware(Enraf-Nonius,1989)'
_computing_data_collection 'CAD4 sofware(Enraf-Nonius,1989)'
_computing_data_reduction process-MoLEN(Fair,1990)
_computing_molecular_graphics 'ORTEP-3 (Farrugia, 1997)'
_computing_structure_refinement 'SHELXL-97 (Sheldrick, 1997)'
_computing_structure_solution 'SHELXS-97 (Sheldrick, 1997)'
_diffrn_ambient_temperature 293(2)
_diffrn_measured_fraction_theta_full 0.993
_diffrn_measured_fraction_theta_max 0.993
_diffrn_measurement_device_type CAD4-Enraf-Nonius
_diffrn_measurement_method \w/2\qscans
_diffrn_radiation_monochromator graphite
_diffrn_radiation_source 'fine-focus sealed tube'
_diffrn_radiation_type MoK\a
_diffrn_radiation_wavelength 0.71073
_diffrn_reflns_av_R_equivalents 0.0415
_diffrn_reflns_av_sigmaI/netI 0.0773
_diffrn_reflns_limit_h_max 22
_diffrn_reflns_limit_h_min -20
_diffrn_reflns_limit_k_max 12
_diffrn_reflns_limit_k_min 0
_diffrn_reflns_limit_l_max 0
_diffrn_reflns_limit_l_min -24
_diffrn_reflns_number 7081
_diffrn_reflns_theta_full 26.49
_diffrn_reflns_theta_max 26.49
_diffrn_reflns_theta_min 2.23
_diffrn_standards_decay_% 3.6
_diffrn_standards_interval_time 60
_diffrn_standards_number 3
_exptl_absorpt_coefficient_mu 5.805
_exptl_absorpt_correction_T_max 0.100
_exptl_absorpt_correction_T_min 0.612
_exptl_absorpt_correction_type 'empirical via \y-scan North et al(1968)'
_exptl_crystal_colour black
_exptl_crystal_density_diffrn 1.699
_exptl_crystal_density_method 'not measured'
_exptl_crystal_description irregular
_exptl_crystal_F_000 1644
_exptl_crystal_size_max 0.42
_exptl_crystal_size_mid 0.40
_exptl_crystal_size_min 0.22
_refine_diff_density_max 1.453
_refine_diff_density_min -1.342
_refine_diff_density_rms 0.167
_refine_ls_extinction_coef 0.00105(8)
_refine_ls_extinction_expression Fc^*^=kFc[1+0.001xFc^2^\l^3^/sin(2\q)]^-1/4^
_refine_ls_extinction_method SHELXL
_refine_ls_goodness_of_fit_ref 1.072
_refine_ls_hydrogen_treatment constr
_refine_ls_matrix_type full
_refine_ls_number_parameters 344
_refine_ls_number_reflns 6878
_refine_ls_number_restraints 4
_refine_ls_restrained_S_all 1.092
_refine_ls_R_factor_all 0.1082
_refine_ls_R_factor_gt 0.0559
_refine_ls_shift/su_max 0.001
_refine_ls_shift/su_mean 0.000
_refine_ls_structure_factor_coef Fsqd
_refine_ls_weighting_details 'calc w=1/[\s^2^(Fo^2^)+(0.0337P)^2^+14.4155P] where P=(Fo^2^+2Fc^2^)/3'
_refine_ls_weighting_scheme calc
_refine_ls_wR_factor_gt 0.0907
_refine_ls_wR_factor_ref 0.1139
_reflns_number_gt 4398
_reflns_number_total 6878
_reflns_threshold_expression >2sigma(I)
_cod_data_source_file ic026210psi20030121_040124_2.cif
_cod_data_source_block ulassim
_cod_database_code 4313640

loop_
_symmetry_equiv_pos_as_xyz
'x, y, z'
'-x+1/2, y+1/2, -z'
'-x, -y, -z'
'x-1/2, -y-1/2, z'

loop_
_atom_site_label
_atom_site_type_symbol
_atom_site_fract_x
_atom_site_fract_y
_atom_site_fract_z
_atom_site_U_iso_or_equiv
_atom_site_adp_type
_atom_site_occupancy
_atom_site_symmetry_multiplicity
_atom_site_calc_flag
_atom_site_refinement_flags
_atom_site_disorder_assembly
_atom_site_disorder_group
U1 U 0.11128(2) 0.62257(4) 0.25532(2) 0.03600(13) Uani 1 1 d . . .
I1 I 0.25937(5) 0.45948(10) 0.25903(5) 0.0741(3) Uani 1 1 d . . .
N1 N 0.0211(5) 0.4290(8) 0.2392(4) 0.041(2) Uani 1 1 d . . .
N2 N -0.0160(5) 0.7125(9) 0.1616(5) 0.051(2) Uani 1 1 d . . .
N3 N 0.0535(5) 0.7222(8) 0.3433(4) 0.040(2) Uani 1 1 d . . .
N4 N 0.1799(5) 0.8403(8) 0.2690(5) 0.047(2) Uani 1 1 d . . .
N11 N -0.0235(4) 0.4099(8) 0.1659(4) 0.041(2) Uani 1 1 d . . .
N21 N -0.0457(5) 0.6283(9) 0.1037(4) 0.046(2) Uani 1 1 d . . .
N31 N 0.1131(5) 0.7826(8) 0.3997(4) 0.042(2) Uani 1 1 d . . .
N41 N 0.2060(4) 0.8787(8) 0.3405(4) 0.0375(18) Uani 1 1 d . . .
C11 C -0.0758(6) 0.3132(11) 0.1597(6) 0.050(3) Uani 1 1 d . . .
C12 C -0.0667(6) 0.2685(10) 0.2271(6) 0.046(3) Uani 1 1 d . . .
H12 H -0.0962 0.2028 0.2385 0.055 Uiso 1 1 calc R . .
C13 C -0.0044(6) 0.3406(9) 0.2758(5) 0.040(2) Uani 1 1 d . . .
C21 C -0.1073(6) 0.6848(14) 0.0520(6) 0.060(4) Uani 1 1 d . . .
C22 C -0.1190(8) 0.8040(14) 0.0771(7) 0.076(4) Uani 1 1 d . . .
H22 H -0.1590 0.8633 0.0527 0.091 Uiso 1 1 calc R . .
C23 C -0.0600(8) 0.8209(13) 0.1460(7) 0.063(4) Uani 1 1 d . . .
C31 C 0.0810(7) 0.8357(10) 0.4466(5) 0.051(3) Uani 1 1 d . . .
C32 C -0.0010(7) 0.8108(12) 0.4180(6) 0.059(3) Uani 1 1 d . . .
H32 H -0.0389 0.8376 0.4378 0.071 Uiso 1 1 calc R . .
C33 C -0.0162(6) 0.7395(10) 0.3553(6) 0.047(3) Uani 1 1 d . . .
C41 C 0.2360(6) 0.9991(11) 0.3457(6) 0.051(3) Uani 1 1 d . . .
C42 C 0.2295(6) 1.0394(11) 0.2775(7) 0.056(3) Uani 1 1 d . . .
H42 H 0.2458 1.1191 0.2651 0.067 Uiso 1 1 calc R . .
C43 C 0.1944(6) 0.9392(12) 0.2307(6) 0.049(3) Uani 1 1 d . . .
C111 C -0.1296(7) 0.2655(13) 0.0869(7) 0.081(4) Uani 1 1 d . . .
H11A H -0.1222 0.3179 0.0493 0.122 Uiso 1 1 calc R . .
H11B H -0.1847 0.2710 0.0839 0.122 Uiso 1 1 calc R . .
H11C H -0.1166 0.1767 0.0807 0.122 Uiso 1 1 calc R . .
C131 C 0.0334(7) 0.3210(11) 0.3568(6) 0.054(3) Uani 1 1 d . . .
C132 C 0.1124(8) 0.3965(14) 0.3872(6) 0.081(4) Uani 1 1 d . . .
H13A H 0.1360 0.3829 0.4390 0.122 Uiso 1 1 calc R . .
H13B H 0.1021 0.4875 0.3774 0.122 Uiso 1 1 calc R . .
H13C H 0.1489 0.3665 0.3643 0.122 Uiso 1 1 calc R . .
C133 C -0.0233(9) 0.3667(16) 0.3954(7) 0.104(6) Uani 1 1 d . . .
H13D H 0.0020 0.3537 0.4471 0.157 Uiso 1 1 calc R . .
H13E H -0.0724 0.3176 0.3776 0.157 Uiso 1 1 calc R . .
H13F H -0.0350 0.4573 0.3856 0.157 Uiso 1 1 calc R . .
C134 C 0.0509(9) 0.1780(14) 0.3732(8) 0.094(5) Uani 1 1 d . . .
H13G H 0.0754 0.1658 0.4250 0.142 Uiso 1 1 calc R . .
H13H H 0.0868 0.1479 0.3498 0.142 Uiso 1 1 calc R . .
H13I H 0.0015 0.1297 0.3551 0.142 Uiso 1 1 calc R . .
C211 C -0.1535(7) 0.6199(16) -0.0194(6) 0.088(5) Uani 1 1 d . . .
H21A H -0.1308 0.5357 -0.0209 0.132 Uiso 1 1 calc R . .
H21B H -0.1503 0.6720 -0.0590 0.132 Uiso 1 1 calc R . .
H21C H -0.2088 0.6105 -0.0239 0.132 Uiso 1 1 calc R . .
C231 C -0.0443(8) 0.9325(12) 0.1967(8) 0.082(4) Uani 1 1 d . . .
H23A H 0.0013 0.9135 0.2399 0.122 Uiso 1 1 calc R . .
H23B H -0.0907 0.9482 0.2098 0.122 Uiso 1 1 calc R . .
H23C H -0.0331 1.0083 0.1733 0.122 Uiso 1 1 calc R . .
C311 C 0.1313(9) 0.9059(12) 0.5144(6) 0.080(4) Uani 1 1 d . . .
H31A H 0.1866 0.9054 0.5178 0.121 Uiso 1 1 calc R . .
H31B H 0.1267 0.8634 0.5563 0.121 Uiso 1 1 calc R . .
H31C H 0.1129 0.9941 0.5124 0.121 Uiso 1 1 calc R . .
C331 C -0.0936(6) 0.6898(14) 0.3037(7) 0.072(4) Uani 1 1 d . . .
H33A H -0.0843 0.6435 0.2649 0.108 Uiso 1 1 calc R . .
H33B H -0.1293 0.7614 0.2838 0.108 Uiso 1 1 calc R . .
H33C H -0.1173 0.6323 0.3291 0.108 Uiso 1 1 calc R . .
C411 C 0.2737(8) 1.0674(13) 0.4184(7) 0.080(4) Uani 1 1 d . . .
H41A H 0.2682 1.0141 0.4565 0.120 Uiso 1 1 calc R . .
H41B H 0.2470 1.1490 0.4171 0.120 Uiso 1 1 calc R . .
H41C H 0.3297 1.0825 0.4275 0.120 Uiso 1 1 calc R . .
C431 C 0.1776(8) 0.9356(15) 0.1499(6) 0.073(4) Uani 1 1 d . . .
C432 C 0.1576(11) 0.7980(18) 0.1227(7) 0.123(7) Uani 1 1 d . . .
H43A H 0.1469 0.7952 0.0711 0.185 Uiso 1 1 calc R . .
H43B H 0.1109 0.7692 0.1322 0.185 Uiso 1 1 calc R . .
H43C H 0.2023 0.7422 0.1475 0.185 Uiso 1 1 calc R . .
C433 C 0.1069(9) 1.024(2) 0.1079(9) 0.138(8) Uani 1 1 d . . .
H43D H 0.0975 1.0191 0.0566 0.207 Uiso 1 1 calc R . .
H43E H 0.1194 1.1122 0.1243 0.207 Uiso 1 1 calc R . .
H43F H 0.0595 0.9966 0.1166 0.207 Uiso 1 1 calc R . .
C434 C 0.2503(8) 0.9793(18) 0.1335(7) 0.109(6) Uani 1 1 d . . .
H43G H 0.2386 0.9756 0.0817 0.163 Uiso 1 1 calc R . .
H43H H 0.2949 0.9231 0.1579 0.163 Uiso 1 1 calc R . .
H43I H 0.2637 1.0669 0.1503 0.163 Uiso 1 1 calc R . .
B1 B -0.0053(7) 0.4966(13) 0.1102(6) 0.046(3) Uani 1 1 d D . .
H1A H 0.0524 0.5086 0.1249 0.055 Uiso 1 1 calc RD . .
H1B H -0.0240 0.4542 0.0628 0.055 Uiso 1 1 calc RD . .
B2 B 0.1981(7) 0.7802(13) 0.3972(6) 0.045(3) Uani 1 1 d D . .
H2A H 0.2100 0.6935 0.3844 0.054 Uiso 1 1 calc RD . .
H2B H 0.2367 0.8013 0.4451 0.054 Uiso 1 1 calc RD . .

loop_
_atom_site_aniso_label
_atom_site_aniso_U_11
_atom_site_aniso_U_22
_atom_site_aniso_U_33
_atom_site_aniso_U_23
_atom_site_aniso_U_13
_atom_site_aniso_U_12
U1 0.0368(2) 0.0331(2) 0.0390(2) -0.0040(2) 0.01464(14) -0.0051(2)
I1 0.0538(5) 0.0731(6) 0.1032(7) -0.0054(6) 0.0377(5) 0.0124(5)
N1 0.034(4) 0.043(5) 0.042(5) 0.006(4) 0.010(4) -0.003(4)
N2 0.064(6) 0.038(6) 0.051(6) 0.012(5) 0.018(5) 0.014(5)
N3 0.041(5) 0.041(5) 0.044(5) -0.001(4) 0.020(4) 0.001(4)
N4 0.056(6) 0.042(6) 0.046(5) 0.004(4) 0.021(4) -0.009(4)
N11 0.031(4) 0.054(7) 0.035(4) -0.007(4) 0.006(4) -0.002(4)
N21 0.048(5) 0.048(5) 0.044(5) 0.022(5) 0.020(4) 0.018(5)
N31 0.053(5) 0.044(6) 0.034(4) 0.001(4) 0.019(4) -0.002(4)
N41 0.040(4) 0.034(5) 0.035(4) -0.003(4) 0.009(3) -0.007(4)
C11 0.042(6) 0.043(7) 0.062(7) -0.021(6) 0.016(6) -0.003(5)
C12 0.043(6) 0.030(6) 0.064(7) 0.004(5) 0.019(5) -0.004(5)
C13 0.040(5) 0.035(6) 0.048(6) 0.003(5) 0.019(5) 0.002(4)
C21 0.049(7) 0.090(10) 0.044(6) 0.030(7) 0.019(5) 0.037(7)
C22 0.071(9) 0.079(10) 0.090(10) 0.058(9) 0.044(8) 0.042(8)
C23 0.080(9) 0.055(8) 0.075(9) 0.035(7) 0.052(8) 0.025(7)
C31 0.080(8) 0.039(7) 0.039(6) 0.015(5) 0.029(6) 0.017(6)
C32 0.070(8) 0.054(8) 0.071(8) 0.011(7) 0.048(7) 0.014(7)
C33 0.052(6) 0.036(6) 0.061(7) 0.006(6) 0.031(6) -0.001(5)
C41 0.037(6) 0.048(7) 0.068(8) -0.011(6) 0.019(5) -0.004(5)
C42 0.050(7) 0.043(7) 0.079(8) 0.016(7) 0.029(6) -0.011(6)
C43 0.044(6) 0.054(7) 0.047(6) 0.016(6) 0.014(5) -0.002(6)
C111 0.060(8) 0.073(10) 0.091(10) -0.025(8) 0.001(7) -0.013(7)
C131 0.062(7) 0.047(7) 0.056(7) 0.022(6) 0.024(6) 0.014(6)
C132 0.087(10) 0.086(11) 0.057(8) 0.018(8) 0.008(7) -0.023(9)
C133 0.140(14) 0.125(14) 0.074(9) 0.027(10) 0.070(10) 0.033(12)
C134 0.116(13) 0.078(11) 0.086(10) 0.028(9) 0.032(9) 0.016(10)
C211 0.063(8) 0.138(14) 0.048(7) 0.015(9) 0.003(6) 0.025(9)
C231 0.099(11) 0.045(8) 0.115(12) 0.004(9) 0.056(10) 0.019(8)
C311 0.133(12) 0.066(10) 0.058(8) -0.009(7) 0.053(8) 0.012(9)
C331 0.047(7) 0.088(10) 0.079(9) 0.026(8) 0.020(7) 0.006(7)
C411 0.091(10) 0.061(9) 0.089(10) -0.027(8) 0.033(8) -0.028(8)
C431 0.074(9) 0.098(11) 0.048(7) 0.017(7) 0.023(7) -0.030(8)
C432 0.188(19) 0.147(17) 0.049(8) -0.018(10) 0.060(11) -0.070(15)
C433 0.091(12) 0.21(2) 0.100(12) 0.088(14) 0.016(10) 0.026(14)
C434 0.093(11) 0.170(18) 0.079(10) 0.028(11) 0.048(9) -0.031(12)
B1 0.038(6) 0.064(9) 0.033(6) -0.017(6) 0.010(5) -0.006(6)
B2 0.049(7) 0.043(8) 0.039(6) -0.004(6) 0.011(6) 0.004(6)

loop_
_atom_type_symbol
_atom_type_description
_atom_type_scat_dispersion_real
_atom_type_scat_dispersion_imag
_atom_type_scat_source
C C 0.0033 0.0016 'International Tables Vol C Tables 4.2.6.8 and 6.1.1.4'
H H 0.0000 0.0000 'International Tables Vol C Tables 4.2.6.8 and 6.1.1.4'
B B 0.0013 0.0007 'International Tables Vol C Tables 4.2.6.8 and 6.1.1.4'
I I -0.4742 1.8119 'International Tables Vol C Tables 4.2.6.8 and 6.1.1.4'
N N 0.0061 0.0033 'International Tables Vol C Tables 4.2.6.8 and 6.1.1.4'
U U -9.6767 9.6646 'International Tables Vol C Tables 4.2.6.8 and 6.1.1.4'

loop_
_geom_angle_atom_site_label_1
_geom_angle_atom_site_label_2
_geom_angle_atom_site_label_3
_geom_angle
_geom_angle_site_symmetry_1
_geom_angle_site_symmetry_3
_geom_angle_publ_flag
N1 U1 N3 90.7(3) . . ?
N1 U1 N4 169.9(3) . . ?
N3 U1 N4 82.2(3) . . ?
N1 U1 N2 80.4(3) . . ?
N3 U1 N2 82.6(3) . . ?
N4 U1 N2 91.5(3) . . ?
N1 U1 I1 94.13(18) . . ?
N3 U1 I1 138.94(18) . . ?
N4 U1 I1 96.0(2) . . ?
N2 U1 I1 138.4(2) . . ?
N1 U1 B2 128.2(3) . . ?
N3 U1 B2 50.9(3) . . ?
N4 U1 B2 51.3(3) . . ?
N2 U1 B2 119.3(3) . . ?
I1 U1 B2 96.5(2) . . ?
N1 U1 B1 51.1(3) . . ?
N3 U1 B1 119.3(3) . . ?
N4 U1 B1 127.0(3) . . ?
N2 U1 B1 50.3(3) . . ?
I1 U1 B1 94.5(2) . . ?
B2 U1 B1 168.9(3) . . ?
C13 N1 N11 106.4(8) . . ?
C13 N1 U1 143.1(7) . . ?
N11 N1 U1 110.4(6) . . ?
C23 N2 N21 108.4(10) . . ?
C23 N2 U1 140.6(9) . . ?
N21 N2 U1 110.5(6) . . ?
C33 N3 N31 107.0(8) . . ?
C33 N3 U1 142.6(7) . . ?
N31 N3 U1 110.4(5) . . ?
C43 N4 N41 106.9(8) . . ?
C43 N4 U1 142.8(7) . . ?
N41 N4 U1 109.9(6) . . ?
C11 N11 N1 108.8(8) . . ?
C11 N11 B1 133.3(9) . . ?
N1 N11 B1 117.9(8) . . ?
C21 N21 N2 108.9(10) . . ?
C21 N21 B1 133.6(10) . . ?
N2 N21 B1 117.5(8) . . ?
C31 N31 N3 109.7(8) . . ?
C31 N31 B2 133.4(9) . . ?
N3 N31 B2 117.0(8) . . ?
C41 N41 N4 109.0(8) . . ?
C41 N41 B2 133.5(9) . . ?
N4 N41 B2 117.5(8) . . ?
N11 C11 C12 109.1(9) . . ?
N11 C11 C111 121.4(11) . . ?
C12 C11 C111 129.5(11) . . ?
C11 C12 C13 106.1(9) . . ?
N1 C13 C12 109.6(9) . . ?
N1 C13 C131 123.4(9) . . ?
C12 C13 C131 127.0(10) . . ?
N21 C21 C22 107.9(11) . . ?
N21 C21 C211 122.9(12) . . ?
C22 C21 C211 129.2(11) . . ?
C21 C22 C23 107.6(11) . . ?
N2 C23 C22 107.2(12) . . ?
N2 C23 C231 122.7(13) . . ?
C22 C23 C231 130.1(12) . . ?
N31 C31 C32 106.7(10) . . ?
N31 C31 C311 122.2(11) . . ?
C32 C31 C311 131.1(11) . . ?
C33 C32 C31 107.7(10) . . ?
N3 C33 C32 109.0(10) . . ?
N3 C33 C331 121.6(10) . . ?
C32 C33 C331 129.4(10) . . ?
N41 C41 C42 108.3(10) . . ?
N41 C41 C411 122.2(11) . . ?
C42 C41 C411 129.4(11) . . ?
C41 C42 C43 106.6(10) . . ?
N4 C43 C42 109.2(9) . . ?
N4 C43 C431 124.3(11) . . ?
C42 C43 C431 126.4(11) . . ?
C13 C131 C134 109.6(10) . . ?
C13 C131 C132 110.3(9) . . ?
C134 C131 C132 108.7(11) . . ?
C13 C131 C133 110.7(9) . . ?
C134 C131 C133 108.3(11) . . ?
C132 C131 C133 109.0(11) . . ?
C43 C431 C434 110.7(11) . . ?
C43 C431 C432 109.1(10) . . ?
C434 C431 C432 108.5(14) . . ?
C43 C431 C433 111.6(13) . . ?
C434 C431 C433 108.1(12) . . ?
C432 C431 C433 108.8(13) . . ?
N21 B1 N11 111.5(8) . . ?
N21 B1 U1 81.2(6) . . ?
N11 B1 U1 80.4(5) . . ?
N31 B2 N41 110.9(8) . . ?
N31 B2 U1 81.7(6) . . ?
N41 B2 U1 81.0(5) . . ?

loop_
_geom_bond_atom_site_label_1
_geom_bond_atom_site_label_2
_geom_bond_distance
_geom_bond_site_symmetry_2
_geom_bond_publ_flag
U1 N1 2.504(8) . ?
U1 N3 2.516(8) . ?
U1 N4 2.519(8) . ?
U1 N2 2.527(8) . ?
U1 I1 3.0989(9) . ?
U1 B2 3.111(12) . ?
U1 B1 3.141(11) . ?
N1 C13 1.332(11) . ?
N1 N11 1.386(10) . ?
N2 C23 1.334(14) . ?
N2 N21 1.375(12) . ?
N3 C33 1.350(12) . ?
N3 N31 1.377(10) . ?
N4 C43 1.341(12) . ?
N4 N41 1.368(10) . ?
N11 C11 1.337(13) . ?
N11 B1 1.530(14) . ?
N21 C21 1.331(12) . ?
N21 B1 1.517(15) . ?
N31 C31 1.355(12) . ?
N31 B2 1.528(14) . ?
N41 C41 1.337(13) . ?
N41 B2 1.546(14) . ?
C11 C12 1.351(14) . ?
C11 C111 1.489(14) . ?
C12 C13 1.391(13) . ?
C13 C131 1.500(14) . ?
C21 C22 1.365(18) . ?
C21 C211 1.502(16) . ?
C22 C23 1.394(18) . ?
C23 C231 1.478(17) . ?
C31 C32 1.386(15) . ?
C31 C311 1.496(16) . ?
C32 C33 1.373(15) . ?
C33 C331 1.477(15) . ?
C41 C42 1.364(14) . ?
C41 C411 1.513(15) . ?
C42 C43 1.372(15) . ?
C43 C431 1.504(15) . ?
C131 C134 1.513(17) . ?
C131 C132 1.528(16) . ?
C131 C133 1.531(16) . ?
C431 C434 1.505(16) . ?
C431 C432 1.51(2) . ?
C431 C433 1.533(19) . ?
